data_2233411
loop_
_publ_author_name
'Gainsford, Graeme J.'
'Luxenburger, Andreas'

_publ_section_title
;
 (9<i>H</i>-Fluoren-9-yl)methyl
 <i>N</i>-{(2<i>R</i>,3<i>R</i>,4<i>S</i>)-4-hydroxy-2-[(2<i>S</i>,5<i>R</i>)-2-isopropyl-5-methylcyclohexyloxy]-5-oxooxolan-3-yl}carbamate
 propan-2-ol 0.334-solvate
;
_journal_coeditor_code CV5219
_journal_issue 2
_journal_name_full 'Acta Crystallographica Section E'
_journal_page_first o403
_journal_page_last o404
_journal_paper_doi 10.1107/S1600536811055139
_journal_volume 68
_journal_year 2012
_chemical_formula_iupac 'C29 H35 N O6, 0.334C3 H8 O'
_chemical_formula_moiety 'C29 H35 N O6, 0.334(C3 H8 O)'
_chemical_formula_sum 'C30 H37.667 N O6.333'
_chemical_formula_weight 513.64
_chemical_name_systematic
;
(9<i>H</i>-Fluoren-9-yl)methyl <i>N</i>-{(2<i>R</i>,3<i>R</i>,4<i>S</i>)-
4-hydroxy-2-[(2<i>S</i>,5<i>R</i>)-2-isopropyl-5-methylcyclohexyloxy]-5-
oxooxolan-3-yl}carbamate propan-2-ol 0.334-solvate
;
_space_group_IT_number 1
_symmetry_cell_setting triclinic
_symmetry_space_group_name_Hall 'P 1'
_symmetry_space_group_name_H-M 'P 1'
_atom_sites_solution_hydrogens geom
_atom_sites_solution_primary direct
_atom_sites_solution_secondary difmap
_audit_creation_method SHELXL-97
_cell_angle_alpha 98.495(7)
_cell_angle_beta 92.109(7)
_cell_angle_gamma 91.120(6)
_cell_formula_units_Z 2
_cell_length_a 5.1786(2)
_cell_length_b 15.3176(5)
_cell_length_c 20.3554(14)
_cell_measurement_reflns_used 11033
_cell_measurement_temperature 123(2)
_cell_measurement_theta_max 71.6
_cell_measurement_theta_min 6.1
_cell_volume 1595.36(14)
_computing_cell_refinement
;
<i>FSProcess</i> in <i>PROCESS-AUTO</i> (Rigaku, 1998)
;
_computing_data_collection 'CrystalClear (Rigaku, 2005)'
_computing_data_reduction
;
<i>FSProcess</i> in <i>PROCESS-AUTO</i> (Rigaku, 1998)
;
_computing_molecular_graphics
;
ORTEP in WinGX (Farrugia, 1999) and Mercury (Macrae <i>et al.</i>,
2008)
;
_computing_publication_material
;
SHELXL97 (Sheldrick, 2008), PLATON (Spek, 2009) and HYDROGEN
(Nardelli, 1999)
;
_computing_structure_refinement 'SHELXL97 (Sheldrick, 2008)'
_computing_structure_solution 'SHELXS97 (Sheldrick, 2008)'
_diffrn_ambient_temperature 123(2)
_diffrn_detector_area_resol_mean 10
_diffrn_measured_fraction_theta_full 0.853
_diffrn_measured_fraction_theta_max 0.853
_diffrn_measurement_device_type
;
Rigaku Spider
;
_diffrn_measurement_method \w
_diffrn_radiation_monochromator
;
Rigaku VariMax-HF Confocal Optical System
;
_diffrn_radiation_source
;
 Rigaku MM007 rotating anode
;
_diffrn_radiation_type CuK\a
_diffrn_radiation_wavelength 1.54178
_diffrn_reflns_av_R_equivalents 0.086
_diffrn_reflns_av_sigmaI/netI 0.101
_diffrn_reflns_limit_h_max 5
_diffrn_reflns_limit_h_min -5
_diffrn_reflns_limit_k_max 17
_diffrn_reflns_limit_k_min -17
_diffrn_reflns_limit_l_max 23
_diffrn_reflns_limit_l_min -23
_diffrn_reflns_number 7392
_diffrn_reflns_theta_full 62.38
_diffrn_reflns_theta_max 62.38
_diffrn_reflns_theta_min 8.94
_diffrn_standards_decay_% 0
_diffrn_standards_number 0
_exptl_absorpt_coefficient_mu 0.604
_exptl_absorpt_correction_T_max 1.0
_exptl_absorpt_correction_T_min 0.667
_exptl_absorpt_correction_type multi-scan
_exptl_absorpt_process_details '(ABSCOR; Higashi, 1995)'
_exptl_crystal_colour colourless
_exptl_crystal_density_diffrn 1.069
_exptl_crystal_density_method 'not measured'
_exptl_crystal_description needle
_exptl_crystal_F_000 551
_exptl_crystal_size_max 0.67
_exptl_crystal_size_mid 0.10
_exptl_crystal_size_min 0.04
_platon_squeeze_details
;
TITL al22                   R = 0.18
CELL    5.1786   15.3176   20.3554     98.50     92.11     91.12
SPGR P1
C101 0.943 0.507 0.034 !       3.05 eA-3
C102 0.862 0.449 0.095 !       2.54 eA-3
C103 0.758 0.063 0.660 !       2.05 eA-3
C104 0.290 0.356 0.889 !       1.65 eA-3
C105 0.090 0.385 0.092 !       1.58 eA-3
C106 0.781 0.160 0.640 !       1.53 eA-3
C107 0.981 0.081 0.707 !       1.51 eA-3
C108 0.144 0.210 0.891 !       1.37 eA-3
C109 0.304 0.253 0.878 !       1.29 eA-3
C110 0.849 0.496 0.160 !       1.22 eA-3
C111 0.840 0.519 0.140 !       1.20 eA-3
C112 0.060 0.346 0.922 !       1.18 eA-3
Q113 0.542 0.144 0.738 !       1.06 eA-3
C114 0.448 0.217 0.827 !       1.02 eA-3
Q115 0.493 0.892 0.538 !       0.94 eA-3
C116 0.745 0.014 0.703 !       0.94 eA-3
C117 0.562 1.007 0.693 !       0.85 eA-3
Q118 0.561 0.925 0.514 !       0.85 eA-3
C119 0.748 0.110 0.702 !       0.85 eA-3
C120 0.604 0.035 0.598 !       0.83 eA-3
C121 0.621 0.897 0.736 !       0.80 eA-3
C122 0.994 0.347 0.217 !       0.75 eA-3
C123 0.752 0.902 0.542 !       0.74 eA-3
C124 0.849 0.064 0.736 !       0.74 eA-3
Q125 0.385 0.194 0.776 !       0.73 eA-3
C126 0.573 0.247 0.861 !       0.70 eA-3
C127 0.965 0.181 0.825 !       0.64 eA-3
Q128 0.190 0.043 0.894 !       0.63 eA-3
C129 1.016 0.971 0.829 !       0.63 eA-3
Q130 0.135 0.888 0.058 !       0.59 eA-3
Q131 0.050 0.067 0.925 !       0.59 eA-3
Q132 0.409 0.486 0.893 !       0.58 eA-3
Q133 0.216 0.858 0.109 !       0.57 eA-3
Q134 0.647 0.220 0.503 !       0.56 eA-3
Q135 0.897 0.198 0.436 !       0.56 eA-3
Q136 0.969 0.325 0.575 !       0.55 eA-3
Q137 0.285 0.079 0.940 !       0.54 eA-3
Q138 0.054 0.754 0.106 !       0.54 eA-3
Q139 1.000 0.408 0.249 !       0.54 eA-3
Q140 0.399 0.092 0.888 !       0.53 eA-3
Q141 0.824 0.602 0.077 !       0.53 eA-3
Q142 0.243 0.828 0.095 !       0.53 eA-3
Q143 0.203 0.640 0.451 !       0.53 eA-3
Q144 0.142 0.220 0.470 !       0.53 eA-3
Q145 0.550 0.021 0.501 !       0.53 eA-3
Q146 0.316 0.604 0.487 !       0.52 eA-3
Q147 0.504 0.530 0.391 !       0.52 eA-3
Q148 0.641 0.520 0.030 !       0.51 eA-3
Q149 0.439 0.958 0.468 !       0.51 eA-3
Q150 0.237 0.258 0.080 !       0.50 eA-3
Q151 0.086 0.735 0.158 !       0.50 eA-3
;
_refine_diff_density_max 0.406
_refine_diff_density_min -0.332
_refine_ls_extinction_coef 0.0101(15)
_refine_ls_extinction_expression Fc^*^=kFc[1+0.001xFc^2^\l^3^/sin(2\q)]^-1/4^
_refine_ls_extinction_method 'SHELXL97 (Sheldrick, 2008)'
_refine_ls_goodness_of_fit_ref 0.998
_refine_ls_hydrogen_treatment constr
_refine_ls_matrix_type full
_refine_ls_number_parameters 673
_refine_ls_number_reflns 7392
_refine_ls_number_restraints 3
_refine_ls_restrained_S_all 0.997
_refine_ls_R_factor_all 0.1188
_refine_ls_R_factor_gt 0.0952
_refine_ls_shift/su_max 0.002
_refine_ls_shift/su_mean 0.000
_refine_ls_structure_factor_coef Fsqd
_refine_ls_weighting_details 'calc w=1/[\s^2^(Fo^2^)+(0.1783P)^2^] where P=(Fo^2^+2Fc^2^)/3'
_refine_ls_weighting_scheme calc
_refine_ls_wR_factor_gt 0.2311
_refine_ls_wR_factor_ref 0.2605
_reflns_number_gt 5189
_reflns_number_total 7392
_reflns_threshold_expression I>2\s(I)
_cod_data_source_file cv5219.cif
_cod_data_source_block I
_cod_database_code 2233411
_cod_database_fobs_code 2233411

loop_
_symmetry_equiv_pos_as_xyz
'x, y, z'

loop_
_atom_site_type_symbol
_atom_site_label
_atom_site_fract_x
_atom_site_fract_y
_atom_site_fract_z
_atom_site_U_iso_or_equiv
_atom_site_adp_type
_atom_site_calc_flag
_atom_site_refinement_flags
_atom_site_occupancy
_atom_site_symmetry_multiplicity
O O1 0.7190(10) 0.8062(3) 0.0823(2) 0.0520(12) Uani d . 1 1
O O2 0.3417(14) 0.6177(3) 0.0835(3) 0.0816(19) Uani d . 1 1
H H2O 0.4445 0.5858 0.0603 0.122 Uiso calc R 1 1
O O3 0.7948(12) 0.6754(4) 0.0227(3) 0.0757(18) Uani d . 1 1
O O4 0.3936(10) 0.9052(3) 0.0773(2) 0.0492(12) Uani d . 1 1
O O5 -0.0682(11) 0.7366(3) 0.2116(2) 0.0487(13) Uani d . 1 1
O O6 0.2298(9) 0.6847(3) 0.2774(2) 0.0502(12) Uani d . 1 1
N N1 0.3549(13) 0.7504(4) 0.1921(2) 0.0515(16) Uani d . 1 1
H H1N 0.5126 0.7511 0.2098 0.062 Uiso calc R 1 1
C C1 0.6473(16) 0.7252(5) 0.0550(3) 0.054(2) Uani d . 1 1
C C2 0.3736(16) 0.7057(5) 0.0726(3) 0.0531(19) Uani d . 1 1
H H2 0.2594 0.7131 0.0332 0.064 Uiso calc R 1 1
C C3 0.3102(17) 0.7766(4) 0.1271(3) 0.055(2) Uani d . 1 1
H H3 0.1292 0.7965 0.1213 0.066 Uiso calc R 1 1
C C4 0.5131(14) 0.8518(4) 0.1182(3) 0.0466(18) Uani d . 1 1
H H4 0.5763 0.8859 0.1618 0.056 Uiso calc R 1 1
C C5 0.1583(19) 0.7259(4) 0.2241(3) 0.054(2) Uani d . 1 1
C C6 0.0328(16) 0.6627(5) 0.3177(3) 0.056(2) Uani d . 1 1
H H6A -0.0957 0.6227 0.2906 0.068 Uiso calc R 1 1
H H6B -0.0563 0.7168 0.3364 0.068 Uiso calc R 1 1
C C7 0.1403(14) 0.6186(4) 0.3730(3) 0.0408(16) Uani d . 1 1
H H7 0.2885 0.6559 0.3951 0.049 Uiso calc R 1 1
C C8 -0.0530(14) 0.6066(5) 0.4256(3) 0.0484(18) Uani d . 1 1
C C9 -0.2091(16) 0.6674(4) 0.4599(3) 0.056(2) Uani d . 1 1
H H9 -0.2081 0.7269 0.4519 0.067 Uiso calc R 1 1
C C10 -0.3727(17) 0.6386(5) 0.5078(3) 0.061(2) Uani d . 1 1
H H10 -0.4769 0.6799 0.5334 0.073 Uiso calc R 1 1
C C11 -0.3808(18) 0.5533(5) 0.5169(4) 0.067(2) Uani d . 1 1
H H11 -0.4923 0.5350 0.5486 0.080 Uiso calc R 1 1
C C12 -0.2293(16) 0.4923(5) 0.4809(4) 0.058(2) Uani d . 1 1
H H12 -0.2407 0.4323 0.4874 0.070 Uiso calc R 1 1
C C13 -0.0606(15) 0.5169(4) 0.4353(3) 0.0481(18) Uani d . 1 1
C C14 0.1126(15) 0.4682(4) 0.3900(3) 0.0475(18) Uani d . 1 1
C C15 0.1750(17) 0.3796(4) 0.3792(4) 0.059(2) Uani d . 1 1
H H15 0.0964 0.3404 0.4050 0.071 Uiso calc R 1 1
C C16 0.3427(18) 0.3473(5) 0.3334(4) 0.063(2) Uani d . 1 1
H H16 0.3804 0.2863 0.3267 0.076 Uiso calc R 1 1
C C17 0.4594(17) 0.4045(4) 0.2962(4) 0.060(2) Uani d . 1 1
H H17 0.5745 0.3817 0.2630 0.072 Uiso calc R 1 1
C C18 0.4115(15) 0.4954(4) 0.3065(4) 0.0526(18) Uani d . 1 1
H H18 0.4995 0.5343 0.2821 0.063 Uiso calc R 1 1
C C19 0.2358(16) 0.5269(4) 0.3523(3) 0.054(2) Uani d . 1 1
C C1' 0.5544(15) 0.9819(4) 0.0667(3) 0.0501(18) Uani d . 1 1
H H1' 0.7396 0.9693 0.0763 0.060 Uiso calc R 1 1
C C2' 0.5251(17) 0.9996(5) -0.0026(3) 0.055(2) Uani d . 1 1
H H2' 0.3398 1.0135 -0.0107 0.065 Uiso calc R 1 1
C C3' 0.686(2) 1.0806(5) -0.0108(4) 0.070(3) Uani d . 1 1
H H3'A 0.6628 1.0929 -0.0570 0.084 Uiso calc R 1 1
H H3'B 0.8708 1.0690 -0.0027 0.084 Uiso calc R 1 1
C C4' 0.607(2) 1.1633(6) 0.0382(4) 0.074(3) Uani d . 1 1
H H4'A 0.7248 1.2138 0.0340 0.088 Uiso calc R 1 1
H H4'B 0.4292 1.1795 0.0266 0.088 Uiso calc R 1 1
C C5' 0.6218(19) 1.1445(5) 0.1094(4) 0.065(2) Uani d . 1 1
H H5' 0.8074 1.1358 0.1214 0.078 Uiso calc R 1 1
C C6' 0.4748(16) 1.0615(4) 0.1169(3) 0.0480(19) Uani d . 1 1
H H6'A 0.2875 1.0709 0.1105 0.058 Uiso calc R 1 1
H H6'B 0.5057 1.0482 0.1627 0.058 Uiso calc R 1 1
C C7' 0.5880(17) 0.9166(5) -0.0545(3) 0.056(2) Uani d . 1 1
H H7' 0.4786 0.8665 -0.0437 0.068 Uiso calc R 1 1
C C8' 0.500(2) 0.9316(6) -0.1248(4) 0.082(3) Uani d . 1 1
H H8'A 0.6208 0.9733 -0.1406 0.123 Uiso calc R 1 1
H H8'B 0.3266 0.9558 -0.1238 0.123 Uiso calc R 1 1
H H8'C 0.4979 0.8753 -0.1548 0.123 Uiso calc R 1 1
C C9' 0.8581(18) 0.8887(6) -0.0505(4) 0.068(2) Uani d . 1 1
H H9'A 0.8743 0.8307 -0.0775 0.102 Uiso calc R 1 1
H H9'B 0.9085 0.8850 -0.0041 0.102 Uiso calc R 1 1
H H9'C 0.9711 0.9318 -0.0672 0.102 Uiso calc R 1 1
C C10' 0.532(2) 1.2233(5) 0.1556(4) 0.077(3) Uani d . 1 1
H H1'A 0.6384 1.2754 0.1506 0.115 Uiso calc R 1 1
H H1'B 0.5496 1.2117 0.2016 0.115 Uiso calc R 1 1
H H1'C 0.3509 1.2340 0.1447 0.115 Uiso calc R 1 1
O O101 -0.0834(9) 0.4245(3) 0.6774(2) 0.0511(12) Uani d . 1 1
O O102 0.2737(16) 0.2349(4) 0.6766(4) 0.098(2) Uani d . 1 1
H H12O 0.3357 0.2209 0.6390 0.148 Uiso calc R 1 1
O O103 -0.1716(13) 0.3208(5) 0.7385(3) 0.098(2) Uani d . 1 1
O O104 0.2707(9) 0.5213(3) 0.6859(2) 0.0481(12) Uani d . 1 1
O O105 0.6970(12) 0.3018(3) 0.5502(2) 0.0534(14) Uani d . 1 1
O O106 0.3879(10) 0.2247(3) 0.4832(2) 0.0514(12) Uani d . 1 1
N N101 0.2694(14) 0.3225(4) 0.5674(3) 0.0601(17) Uani d . 1 1
H H11N 0.1117 0.3147 0.5495 0.072 Uiso calc R 1 1
C C101 -0.0117(19) 0.3510(6) 0.7054(4) 0.072(2) Uani d . 1 1
C C102 0.2559(17) 0.3269(5) 0.6903(4) 0.062(2) Uani d . 1 1
H H102 0.3730 0.3499 0.7294 0.075 Uiso calc R 1 1
C C103 0.3160(14) 0.3765(4) 0.6322(3) 0.0427(16) Uani d . 1 1
H H103 0.5000 0.3984 0.6368 0.051 Uiso calc R 1 1
C C104 0.1408(14) 0.4531(4) 0.6425(3) 0.0453(17) Uani d . 1 1
H H104 0.0869 0.4728 0.5995 0.054 Uiso calc R 1 1
C C105 0.4667(17) 0.2855(4) 0.5358(3) 0.0443(17) Uani d . 1 1
C C106 0.5961(16) 0.1848(5) 0.4427(3) 0.055(2) Uani d . 1 1
H H16A 0.7172 0.1552 0.4705 0.065 Uiso calc R 1 1
H H16B 0.6937 0.2310 0.4241 0.065 Uiso calc R 1 1
C C107 0.4784(16) 0.1191(4) 0.3877(3) 0.052(2) Uani d . 1 1
H H107 0.3328 0.1471 0.3656 0.063 Uiso calc R 1 1
C C108 0.6698(14) 0.0873(4) 0.3370(3) 0.0468(17) Uani d . 1 1
C C109 0.8222(18) 0.1341(5) 0.3008(3) 0.065(2) Uani d . 1 1
H H109 0.8137 0.1966 0.3046 0.077 Uiso calc R 1 1
C C110 0.9942(18) 0.0859(5) 0.2573(3) 0.065(2) Uani d . 1 1
H H110 1.1095 0.1176 0.2336 0.078 Uiso calc R 1 1
C C111 1.0005(17) -0.0025(5) 0.2481(3) 0.063(2) Uani d . 1 1
H H111 1.1096 -0.0324 0.2161 0.076 Uiso calc R 1 1
C C112 0.8465(18) -0.0507(5) 0.2857(3) 0.064(2) Uani d . 1 1
H H112 0.8561 -0.1132 0.2807 0.077 Uiso calc R 1 1
C C113 0.6843(15) -0.0079(4) 0.3291(3) 0.0483(18) Uani d . 1 1
C C114 0.4974(14) -0.0392(4) 0.3748(3) 0.0446(16) Uani d . 1 1
C C115 0.4428(17) -0.1232(4) 0.3870(4) 0.058(2) Uani d . 1 1
H H115 0.5281 -0.1720 0.3637 0.070 Uiso calc R 1 1
C C116 0.265(2) -0.1365(5) 0.4329(5) 0.083(3) Uani d . 1 1
H H116 0.2245 -0.1949 0.4404 0.099 Uiso calc R 1 1
C C117 0.1432(17) -0.0657(5) 0.4688(4) 0.064(2) Uani d . 1 1
H H117 0.0224 -0.0757 0.5011 0.076 Uiso calc R 1 1
C C118 0.1984(17) 0.0199(5) 0.4573(4) 0.064(2) Uani d . 1 1
H H118 0.1166 0.0689 0.4814 0.077 Uiso calc R 1 1
C C119 0.3777(16) 0.0321(4) 0.4093(3) 0.055(2) Uani d . 1 1
C C11' 0.1211(16) 0.6036(4) 0.7002(3) 0.0503(18) Uani d . 1 1
H H11' -0.0677 0.5880 0.6984 0.060 Uiso calc R 1 1
C C12' 0.2030(17) 0.6474(5) 0.7706(3) 0.060(2) Uani d . 1 1
H H12' 0.3926 0.6612 0.7707 0.072 Uiso calc R 1 1
C C13' 0.0658(19) 0.7362(5) 0.7842(4) 0.071(3) Uani d . 1 1
H H3'C -0.1227 0.7248 0.7854 0.086 Uiso calc R 1 1
H H3'D 0.1255 0.7675 0.8284 0.086 Uiso calc R 1 1
C C14' 0.117(2) 0.7947(5) 0.7322(4) 0.077(3) Uani d . 1 1
H H4'C 0.0175 0.8493 0.7419 0.092 Uiso calc R 1 1
H H4'D 0.3029 0.8117 0.7346 0.092 Uiso calc R 1 1
C C15' 0.0441(18) 0.7500(5) 0.6631(3) 0.061(2) Uani d . 1 1
H H15' -0.1470 0.7384 0.6601 0.073 Uiso calc R 1 1
C C16' 0.1762(17) 0.6621(5) 0.6479(3) 0.0536(19) Uani d . 1 1
H H6'C 0.3650 0.6725 0.6465 0.064 Uiso calc R 1 1
H H6'D 0.1139 0.6317 0.6037 0.064 Uiso calc R 1 1
C C17' 0.1619(19) 0.5874(5) 0.8245(4) 0.066(2) Uani d . 1 1
H H17' 0.2663 0.5335 0.8128 0.079 Uiso calc R 1 1
C C18' 0.255(2) 0.6314(8) 0.8924(3) 0.091(3) Uani d . 1 1
H H8D' 0.4023 0.6712 0.8882 0.137 Uiso calc R 1 1
H H8E' 0.3096 0.5864 0.9193 0.137 Uiso calc R 1 1
H H8F' 0.1153 0.6653 0.9141 0.137 Uiso calc R 1 1
C C19' -0.1191(18) 0.5573(6) 0.8270(4) 0.070(2) Uani d . 1 1
H H9D' -0.1286 0.5067 0.8512 0.105 Uiso calc R 1 1
H H9E' -0.1912 0.5401 0.7816 0.105 Uiso calc R 1 1
H H9F' -0.2185 0.6057 0.8497 0.105 Uiso calc R 1 1
C C1T' 0.112(2) 0.8087(6) 0.6105(5) 0.092(3) Uani d . 1 1
H H1'D 0.0146 0.8632 0.6181 0.137 Uiso calc R 1 1
H H1'E 0.0663 0.7770 0.5660 0.137 Uiso calc R 1 1
H H1'F 0.2975 0.8230 0.6140 0.137 Uiso calc R 1 1
O O300 0.945(2) 0.5053(6) 0.0366(5) 0.0845(17) Uiso d P 0.667 1
H H30O 1.0155 0.5544 0.0562 0.127 Uiso d P 0.667 1
C C300 0.859(3) 0.4525(10) 0.0876(7) 0.0845(17) Uiso d P 0.667 1
H H300 0.6951 0.4184 0.0735 0.127 Uiso calc PR 0.667 1
C C302 1.088(3) 0.3928(10) 0.0916(7) 0.0845(17) Uiso d P 0.667 1
H H32A 1.1029 0.3545 0.0490 0.127 Uiso calc PR 0.667 1
H H32B 1.0632 0.3564 0.1268 0.127 Uiso calc PR 0.667 1
H H32C 1.2472 0.4289 0.1018 0.127 Uiso calc PR 0.667 1
C C301 0.841(3) 0.5067(10) 0.1489(7) 0.0845(17) Uiso d P 0.667 1
H H31A 0.9897 0.4972 0.1781 0.127 Uiso calc PR 0.667 1
H H31B 0.6811 0.4922 0.1695 0.127 Uiso calc PR 0.667 1
H H31C 0.8408 0.5687 0.1420 0.127 Uiso calc PR 0.667 1

loop_
_atom_site_aniso_label
_atom_site_aniso_U_11
_atom_site_aniso_U_22
_atom_site_aniso_U_33
_atom_site_aniso_U_12
_atom_site_aniso_U_13
_atom_site_aniso_U_23
O1 0.041(3) 0.064(3) 0.054(3) 0.017(2) 0.008(2) 0.014(2)
O2 0.108(6) 0.051(3) 0.088(4) -0.001(3) 0.020(4) 0.012(3)
O3 0.082(5) 0.079(4) 0.066(3) 0.023(3) 0.018(3) 0.001(3)
O4 0.064(4) 0.042(2) 0.043(2) 0.001(2) 0.005(2) 0.0110(18)
O5 0.054(4) 0.045(2) 0.049(3) 0.011(2) 0.007(2) 0.0116(19)
O6 0.047(3) 0.056(3) 0.049(2) 0.001(2) 0.015(2) 0.012(2)
N1 0.062(5) 0.063(3) 0.034(3) 0.012(3) 0.010(3) 0.019(2)
C1 0.065(6) 0.064(5) 0.031(3) 0.007(4) 0.007(3) -0.001(3)
C2 0.053(6) 0.065(4) 0.041(3) -0.002(4) 0.010(3) 0.005(3)
C3 0.080(6) 0.045(3) 0.045(3) 0.020(4) 0.019(4) 0.015(3)
C4 0.055(5) 0.041(3) 0.048(3) 0.002(3) 0.018(3) 0.016(3)
C5 0.085(7) 0.050(4) 0.031(3) 0.017(4) 0.023(4) 0.016(3)
C6 0.080(6) 0.052(4) 0.042(3) 0.015(4) 0.020(4) 0.017(3)
C7 0.038(5) 0.045(3) 0.042(3) -0.001(3) 0.015(3) 0.012(3)
C8 0.043(5) 0.056(4) 0.045(3) -0.004(3) 0.007(3) 0.005(3)
C9 0.074(6) 0.050(4) 0.048(4) 0.013(4) 0.021(4) 0.011(3)
C10 0.076(7) 0.065(5) 0.042(3) -0.004(4) 0.013(4) 0.009(3)
C11 0.080(7) 0.078(5) 0.047(4) 0.009(5) 0.008(4) 0.021(4)
C12 0.053(6) 0.069(5) 0.053(4) -0.005(4) 0.007(4) 0.013(3)
C13 0.057(5) 0.043(3) 0.048(3) -0.009(3) 0.010(3) 0.021(3)
C14 0.049(5) 0.048(4) 0.049(4) -0.004(3) 0.005(3) 0.019(3)
C15 0.079(7) 0.039(3) 0.062(4) -0.008(4) 0.002(4) 0.020(3)
C16 0.071(6) 0.045(4) 0.072(5) 0.001(4) 0.005(4) 0.005(4)
C17 0.080(7) 0.043(4) 0.056(4) 0.009(4) 0.015(4) -0.003(3)
C18 0.041(5) 0.050(4) 0.065(4) -0.009(3) 0.011(4) 0.003(3)
C19 0.074(6) 0.044(4) 0.045(3) 0.011(4) 0.013(4) 0.005(3)
C1' 0.049(5) 0.056(4) 0.046(4) -0.003(4) 0.004(3) 0.007(3)
C2' 0.066(6) 0.059(4) 0.041(4) 0.002(4) 0.020(4) 0.010(3)
C3' 0.090(8) 0.072(5) 0.051(4) -0.016(5) 0.011(4) 0.016(4)
C4' 0.086(8) 0.067(5) 0.069(5) -0.005(5) 0.006(5) 0.015(4)
C5' 0.088(7) 0.051(4) 0.057(4) 0.011(4) 0.009(4) 0.012(3)
C6' 0.072(6) 0.035(3) 0.037(3) 0.008(3) 0.009(3) 0.003(2)
C7' 0.066(6) 0.069(4) 0.033(3) -0.015(4) 0.005(3) 0.005(3)
C8' 0.104(8) 0.103(6) 0.035(4) -0.030(6) 0.009(4) 0.002(4)
C9' 0.059(7) 0.083(6) 0.057(4) -0.002(5) 0.018(4) -0.010(4)
C10' 0.105(8) 0.051(4) 0.074(5) 0.006(5) 0.003(5) 0.005(4)
O101 0.031(3) 0.062(3) 0.058(3) 0.002(2) 0.010(2) 0.004(2)
O102 0.112(6) 0.046(3) 0.142(6) -0.004(3) -0.002(5) 0.031(4)
O103 0.071(5) 0.143(6) 0.093(4) 0.000(4) 0.014(4) 0.063(4)
O104 0.053(3) 0.045(2) 0.044(2) 0.007(2) 0.003(2) -0.0040(19)
O105 0.071(4) 0.039(2) 0.052(3) 0.006(3) 0.015(3) 0.0076(19)
O106 0.054(4) 0.047(2) 0.050(2) 0.001(2) 0.006(2) -0.002(2)
N101 0.049(5) 0.061(4) 0.064(4) -0.005(3) 0.006(3) -0.009(3)
C101 0.061(7) 0.090(6) 0.071(5) -0.009(5) -0.001(5) 0.039(5)
C102 0.061(6) 0.062(5) 0.064(5) 0.012(4) -0.008(4) 0.015(4)
C103 0.035(5) 0.048(3) 0.044(3) -0.003(3) 0.008(3) 0.002(3)
C104 0.049(5) 0.055(4) 0.032(3) 0.002(3) 0.012(3) 0.005(3)
C105 0.044(6) 0.039(3) 0.049(4) -0.006(4) 0.003(4) 0.006(3)
C106 0.063(6) 0.052(4) 0.047(4) 0.005(4) 0.018(4) -0.002(3)
C107 0.074(6) 0.040(3) 0.042(3) 0.004(4) 0.011(4) 0.002(3)
C108 0.044(5) 0.051(4) 0.041(3) 0.005(3) -0.002(3) -0.007(3)
C109 0.097(8) 0.057(4) 0.040(3) -0.004(4) 0.024(4) 0.001(3)
C110 0.080(7) 0.066(5) 0.043(4) 0.007(4) -0.001(4) -0.009(3)
C111 0.078(7) 0.064(5) 0.044(4) 0.018(4) 0.010(4) -0.007(3)
C112 0.080(7) 0.061(5) 0.048(4) 0.017(4) 0.008(4) -0.009(3)
C113 0.045(5) 0.047(4) 0.049(4) 0.006(3) 0.009(3) -0.004(3)
C114 0.037(5) 0.038(3) 0.057(4) 0.004(3) 0.000(3) -0.001(3)
C115 0.073(6) 0.039(4) 0.064(4) 0.006(4) 0.001(4) 0.008(3)
C116 0.127(9) 0.039(4) 0.083(5) 0.017(5) 0.033(6) 0.003(4)
C117 0.064(6) 0.044(4) 0.084(5) -0.002(4) 0.016(4) 0.014(4)
C118 0.068(7) 0.046(4) 0.079(5) 0.005(4) 0.028(4) 0.004(3)
C119 0.078(6) 0.034(3) 0.054(4) 0.011(3) 0.013(4) 0.010(3)
C11' 0.046(5) 0.049(4) 0.054(4) 0.014(3) 0.007(3) -0.003(3)
C12' 0.067(6) 0.072(5) 0.038(3) 0.001(4) 0.019(4) -0.008(3)
C13' 0.086(7) 0.064(5) 0.060(4) 0.024(4) 0.023(5) -0.014(4)
C14' 0.118(9) 0.056(4) 0.053(4) 0.025(5) 0.008(5) -0.012(3)
C15' 0.071(7) 0.056(4) 0.051(4) 0.000(4) 0.001(4) -0.003(3)
C16' 0.055(5) 0.059(4) 0.044(4) 0.003(4) -0.009(3) 0.002(3)
C17' 0.083(7) 0.065(4) 0.047(4) 0.016(4) 0.008(4) -0.003(3)
C18' 0.094(8) 0.144(9) 0.029(3) 0.044(6) 0.014(4) -0.016(4)
C19' 0.064(7) 0.089(6) 0.058(5) 0.002(5) 0.018(4) 0.012(4)
C1T' 0.135(10) 0.064(5) 0.080(6) 0.010(6) 0.010(6) 0.019(4)

loop_
_atom_type_symbol
_atom_type_description
_atom_type_scat_dispersion_real
_atom_type_scat_dispersion_imag
_atom_type_scat_source
C C 0.0181 0.0091 'International Tables Vol C Tables 4.2.6.8 and 6.1.1.4'
H H 0.0000 0.0000 'International Tables Vol C Tables 4.2.6.8 and 6.1.1.4'
N N 0.0311 0.0180 'International Tables Vol C Tables 4.2.6.8 and 6.1.1.4'
O O 0.0492 0.0322 'International Tables Vol C Tables 4.2.6.8 and 6.1.1.4'

loop_
_geom_angle_atom_site_label_1
_geom_angle_atom_site_label_2
_geom_angle_atom_site_label_3
_geom_angle
C1 O1 C4 112.0(6)
C2 O2 H2O 109.5
C4 O4 C1' 113.5(5)
C5 O6 C6 117.0(6)
C5 N1 C3 119.3(7)
C5 N1 H1N 120.3
C3 N1 H1N 120.3
O3 C1 O1 122.1(7)
O3 C1 C2 127.9(7)
O1 C1 C2 109.9(6)
O2 C2 C3 117.8(6)
O2 C2 C1 111.4(6)
C3 C2 C1 106.0(6)
O2 C2 H2 107.0
C3 C2 H2 107.0
C1 C2 H2 107.0
N1 C3 C2 112.2(5)
N1 C3 C4 108.8(7)
C2 C3 C4 102.0(5)
N1 C3 H3 111.2
C2 C3 H3 111.2
C4 C3 H3 111.2
O4 C4 O1 108.2(5)
O4 C4 C3 106.7(6)
O1 C4 C3 104.6(5)
O4 C4 H4 112.3
O1 C4 H4 112.3
C3 C4 H4 112.3
O5 C5 N1 126.9(6)
O5 C5 O6 119.8(6)
N1 C5 O6 113.3(8)
O6 C6 C7 110.6(6)
O6 C6 H6A 109.5
C7 C6 H6A 109.5
O6 C6 H6B 109.5
C7 C6 H6B 109.5
H6A C6 H6B 108.1
C6 C7 C19 115.1(5)
C6 C7 C8 113.8(6)
C19 C7 C8 103.6(5)
C6 C7 H7 108.0
C19 C7 H7 108.0
C8 C7 H7 108.0
C9 C8 C13 121.2(6)
C9 C8 C7 129.6(6)
C13 C8 C7 109.2(5)
C8 C9 C10 118.2(6)
C8 C9 H9 120.9
C10 C9 H9 120.9
C11 C10 C9 120.6(7)
C11 C10 H10 119.7
C9 C10 H10 119.7
C10 C11 C12 120.7(7)
C10 C11 H11 119.6
C12 C11 H11 119.6
C11 C12 C13 121.2(7)
C11 C12 H12 119.4
C13 C12 H12 119.4
C12 C13 C8 118.0(6)
C12 C13 C14 133.3(6)
C8 C13 C14 108.7(5)
C15 C14 C19 118.5(6)
C15 C14 C13 131.9(6)
C19 C14 C13 109.6(5)
C16 C15 C14 122.4(6)
C16 C15 H15 118.8
C14 C15 H15 118.8
C15 C16 C17 118.9(6)
C15 C16 H16 120.5
C17 C16 H16 120.5
C16 C17 C18 121.5(7)
C16 C17 H17 119.3
C18 C17 H17 119.3
C19 C18 C17 118.9(7)
C19 C18 H18 120.6
C17 C18 H18 120.6
C18 C19 C14 119.8(6)
C18 C19 C7 131.2(6)
C14 C19 C7 108.9(5)
O4 C1' C2' 111.2(6)
O4 C1' C6' 107.6(5)
C2' C1' C6' 111.8(5)
O4 C1' H1' 108.7
C2' C1' H1' 108.7
C6' C1' H1' 108.7
C1' C2' C3' 109.6(7)
C1' C2' C7' 112.2(6)
C3' C2' C7' 112.7(6)
C1' C2' H2' 107.3
C3' C2' H2' 107.3
C7' C2' H2' 107.3
C2' C3' C4' 111.7(6)
C2' C3' H3'A 109.3
C4' C3' H3'A 109.3
C2' C3' H3'B 109.3
C4' C3' H3'B 109.3
H3'A C3' H3'B 107.9
C5' C4' C3' 110.7(7)
C5' C4' H4'A 109.5
C3' C4' H4'A 109.5
C5' C4' H4'B 109.5
C3' C4' H4'B 109.5
H4'A C4' H4'B 108.1
C6' C5' C10' 112.1(6)
C6' C5' C4' 111.9(7)
C10' C5' C4' 110.0(6)
C6' C5' H5' 107.5
C10' C5' H5' 107.5
C4' C5' H5' 107.5
C5' C6' C1' 112.2(5)
C5' C6' H6'A 109.2
C1' C6' H6'A 109.2
C5' C6' H6'B 109.2
C1' C6' H6'B 109.2
H6'A C6' H6'B 107.9
C9' C7' C8' 112.8(7)
C9' C7' C2' 114.2(7)
C8' C7' C2' 109.9(7)
C9' C7' H7' 106.4
C8' C7' H7' 106.4
C2' C7' H7' 106.4
C7' C8' H8'A 109.5
C7' C8' H8'B 109.5
H8'A C8' H8'B 109.5
C7' C8' H8'C 109.5
H8'A C8' H8'C 109.5
H8'B C8' H8'C 109.5
C7' C9' H9'A 109.5
C7' C9' H9'B 109.5
H9'A C9' H9'B 109.5
C7' C9' H9'C 109.5
H9'A C9' H9'C 109.5
H9'B C9' H9'C 109.5
C5' C10' H1'A 109.5
C5' C10' H1'B 109.5
H1'A C10' H1'B 109.5
C5' C10' H1'C 109.5
H1'A C10' H1'C 109.5
H1'B C10' H1'C 109.5
C101 O101 C104 107.5(6)
C102 O102 H12O 109.5
C104 O104 C11' 114.3(5)
C105 O106 C106 115.1(6)
C105 N101 C103 119.2(7)
C105 N101 H11N 120.4
C103 N101 H11N 120.4
O103 C101 O101 116.2(8)
O103 C101 C102 132.4(8)
O101 C101 C102 111.3(6)
O102 C102 C101 110.1(8)
O102 C102 C103 115.2(6)
C101 C102 C103 103.6(6)
O102 C102 H102 109.3
C101 C102 H102 109.3
C103 C102 H102 109.3
N101 C103 C104 112.3(6)
N101 C103 C102 112.9(6)
C104 C103 C102 102.8(5)
N101 C103 H103 109.6
C104 C103 H103 109.6
C102 C103 H103 109.6
O104 C104 O101 107.2(4)
O104 C104 C103 107.8(6)
O101 C104 C103 106.6(5)
O104 C104 H104 111.6
O101 C104 H104 111.6
C103 C104 H104 111.6
O105 C105 N101 126.3(7)
O105 C105 O106 121.8(6)
N101 C105 O106 111.8(7)
O106 C106 C107 108.5(6)
O106 C106 H16A 110.0
C107 C106 H16A 110.0
O106 C106 H16B 110.0
C107 C106 H16B 110.0
H16A C106 H16B 108.4
C106 C107 C108 112.1(7)
C106 C107 C119 114.9(5)
C108 C107 C119 102.6(5)
C106 C107 H107 109.0
C108 C107 H107 109.0
C119 C107 H107 109.0
C109 C108 C113 119.9(6)
C109 C108 C107 129.7(6)
C113 C108 C107 110.5(6)
C108 C109 C110 117.3(7)
C108 C109 H109 121.3
C110 C109 H109 121.3
C111 C110 C109 122.7(8)
C111 C110 H110 118.7
C109 C110 H110 118.7
C110 C111 C112 120.0(7)
C110 C111 H111 120.0
C112 C111 H111 120.0
C113 C112 C111 119.6(7)
C113 C112 H112 120.2
C111 C112 H112 120.2
C112 C113 C108 120.4(7)
C112 C113 C114 132.5(6)
C108 C113 C114 107.1(5)
C115 C114 C119 120.5(6)
C115 C114 C113 129.9(6)
C119 C114 C113 109.6(5)
C116 C115 C114 119.8(7)
C116 C115 H115 120.1
C114 C115 H115 120.1
C115 C116 C117 120.9(7)
C115 C116 H116 119.6
C117 C116 H116 119.6
C116 C117 C118 119.9(7)
C116 C117 H117 120.1
C118 C117 H117 120.1
C117 C118 C119 118.4(7)
C117 C118 H118 120.8
C119 C118 H118 120.8
C114 C119 C118 120.5(6)
C114 C119 C107 110.3(6)
C118 C119 C107 129.2(6)
O104 C11' C16' 108.8(5)
O104 C11' C12' 107.3(6)
C16' C11' C12' 112.6(6)
O104 C11' H11' 109.4
C16' C11' H11' 109.4
C12' C11' H11' 109.4
C11' C12' C13' 107.9(7)
C11' C12' C17' 113.7(6)
C13' C12' C17' 113.6(6)
C11' C12' H12' 107.1
C13' C12' H12' 107.1
C17' C12' H12' 107.1
C14' C13' C12' 112.4(6)
C14' C13' H3'C 109.1
C12' C13' H3'C 109.1
C14' C13' H3'D 109.1
C12' C13' H3'D 109.1
H3'C C13' H3'D 107.9
C15' C14' C13' 112.4(7)
C15' C14' H4'C 109.1
C13' C14' H4'C 109.1
C15' C14' H4'D 109.1
C13' C14' H4'D 109.1
H4'C C14' H4'D 107.9
C14' C15' C16' 111.0(7)
C14' C15' C1T' 111.6(7)
C16' C15' C1T' 109.6(6)
C14' C15' H15' 108.2
C16' C15' H15' 108.2
C1T' C15' H15' 108.2
C15' C16' C11' 111.0(6)
C15' C16' H6'C 109.4
C11' C16' H6'C 109.4
C15' C16' H6'D 109.4
C11' C16' H6'D 109.4
H6'C C16' H6'D 108.0
C18' C17' C19' 109.4(7)
C18' C17' C12' 112.1(8)
C19' C17' C12' 112.5(7)
C18' C17' H17' 107.6
C19' C17' H17' 107.6
C12' C17' H17' 107.6
C17' C18' H8D' 109.5
C17' C18' H8E' 109.5
H8D' C18' H8E' 109.5
C17' C18' H8F' 109.5
H8D' C18' H8F' 109.5
H8E' C18' H8F' 109.5
C17' C19' H9D' 109.5
C17' C19' H9E' 109.5
H9D' C19' H9E' 109.5
C17' C19' H9F' 109.5
H9D' C19' H9F' 109.5
H9E' C19' H9F' 109.5
C15' C1T' H1'D 109.5
C15' C1T' H1'E 109.5
H1'D C1T' H1'E 109.5
C15' C1T' H1'F 109.5
H1'D C1T' H1'F 109.5
H1'E C1T' H1'F 109.5
C300 O300 H30O 109.0(10)
C301 C300 O300 110.2(12)
C301 C300 C302 108.8(14)
O300 C300 C302 100.6(11)
C301 C300 H300 112.2
O300 C300 H300 112.2
C302 C300 H300 112.2
C300 C302 H32A 109.5
C300 C302 H32B 109.5
H32A C302 H32B 109.5
C300 C302 H32C 109.5
H32A C302 H32C 109.5
H32B C302 H32C 109.5
C300 C301 H31A 109.5
C300 C301 H31B 109.5
H31A C301 H31B 109.5
C300 C301 H31C 109.5
H31A C301 H31C 109.5
H31B C301 H31C 109.5

loop_
_geom_bond_atom_site_label_1
_geom_bond_atom_site_label_2
_geom_bond_distance
O1 C1 1.321(9)
O1 C4 1.448(8)
O2 C2 1.406(9)
O2 H2O 0.8400
O3 C1 1.229(8)
O4 C4 1.389(8)
O4 C1' 1.473(8)
O5 C5 1.211(10)
O6 C5 1.377(8)
O6 C6 1.399(8)
N1 C5 1.307(9)
N1 C3 1.451(8)
N1 H1N 0.8800
C1 C2 1.509(11)
C2 C3 1.483(9)
C2 H2 1.0000
C3 C4 1.579(10)
C3 H3 1.0000
C4 H4 1.0000
C6 C7 1.492(9)
C6 H6A 0.9900
C6 H6B 0.9900
C7 C19 1.504(8)
C7 C8 1.521(8)
C7 H7 1.0000
C8 C9 1.373(9)
C8 C13 1.417(9)
C9 C10 1.427(9)
C9 H9 0.9500
C10 C11 1.346(10)
C10 H10 0.9500
C11 C12 1.376(11)
C11 H11 0.9500
C12 C13 1.383(9)
C12 H12 0.9500
C13 C14 1.447(9)
C14 C15 1.389(9)
C14 C19 1.422(9)
C15 C16 1.344(10)
C15 H15 0.9500
C16 C17 1.383(11)
C16 H16 0.9500
C17 C18 1.406(9)
C17 H17 0.9500
C18 C19 1.370(9)
C18 H18 0.9500
C1' C2' 1.479(9)
C1' C6' 1.544(8)
C1' H1' 1.0000
C2' C3' 1.514(11)
C2' C7' 1.575(10)
C2' H2' 1.0000
C3' C4' 1.562(12)
C3' H3'A 0.9900
C3' H3'B 0.9900
C4' C5' 1.516(11)
C4' H4'A 0.9900
C4' H4'B 0.9900
C5' C6' 1.499(10)
C5' C10' 1.508(10)
C5' H5' 1.0000
C6' H6'A 0.9900
C6' H6'B 0.9900
C7' C9' 1.473(12)
C7' C8' 1.536(10)
C7' H7' 1.0000
C8' H8'A 0.9800
C8' H8'B 0.9800
C8' H8'C 0.9800
C9' H9'A 0.9800
C9' H9'B 0.9800
C9' H9'C 0.9800
C10' H1'A 0.9800
C10' H1'B 0.9800
C10' H1'C 0.9800
O101 C101 1.386(9)
O101 C104 1.476(8)
O102 C102 1.401(9)
O102 H12O 0.8400
O103 C101 1.213(10)
O104 C104 1.407(8)
O104 C11' 1.489(7)
O105 C105 1.230(8)
O106 C105 1.357(8)
O106 C106 1.468(8)
N101 C105 1.320(9)
N101 C103 1.460(9)
N101 H11N 0.8800
C101 C102 1.473(12)
C102 C103 1.535(10)
C102 H102 1.0000
C103 C104 1.492(9)
C103 H103 1.0000
C104 H104 1.0000
C106 C107 1.493(10)
C106 H16A 0.9900
C106 H16B 0.9900
C107 C108 1.494(9)
C107 C119 1.550(9)
C107 H107 1.0000
C108 C109 1.363(10)
C108 C113 1.447(9)
C109 C110 1.420(10)
C109 H109 0.9500
C110 C111 1.340(11)
C110 H110 0.9500
C111 C112 1.398(11)
C111 H111 0.9500
C112 C113 1.350(9)
C112 H112 0.9500
C113 C114 1.487(9)
C114 C115 1.371(9)
C114 C119 1.380(9)
C115 C116 1.369(11)
C115 H115 0.9500
C116 C117 1.391(10)
C116 H116 0.9500
C117 C118 1.392(10)
C117 H117 0.9500
C118 C119 1.403(10)
C118 H118 0.9500
C11' C16' 1.521(10)
C11' C12' 1.531(10)
C11' H11' 1.0000
C12' C13' 1.539(10)
C12' C17' 1.549(10)
C12' H12' 1.0000
C13' C14' 1.512(11)
C13' H3'C 0.9900
C13' H3'D 0.9900
C14' C15' 1.503(11)
C14' H4'C 0.9900
C14' H4'D 0.9900
C15' C16' 1.518(10)
C15' C1T' 1.541(11)
C15' H15' 1.0000
C16' H6'C 0.9900
C16' H6'D 0.9900
C17' C18' 1.504(12)
C17' C19' 1.523(13)
C17' H17' 1.0000
C18' H8D' 0.9800
C18' H8E' 0.9800
C18' H8F' 0.9800
C19' H9D' 0.9800
C19' H9E' 0.9800
C19' H9F' 0.9800
C1T' H1'D 0.9800
C1T' H1'E 0.9800
C1T' H1'F 0.9800
O300 C300 1.483(17)
O300 H30O 0.864(10)
C300 C301 1.400(19)
C300 C302 1.52(2)
C300 H300 1.0000
C302 H32A 0.9800
C302 H32B 0.9800
C302 H32C 0.9800
C301 H31A 0.9800
C301 H31B 0.9800
C301 H31C 0.9800

loop_
_geom_hbond_atom_site_label_D
_geom_hbond_atom_site_label_H
_geom_hbond_atom_site_label_A
_geom_hbond_site_symmetry_A
_geom_hbond_distance_DH
_geom_hbond_distance_HA
_geom_hbond_distance_DA
_geom_hbond_angle_DHA
_geom_hbond_publ_flag
N1 H1N O5 1_655 0.88 2.19 3.015(9) 157 y
O2 H2O O3 . 0.84 2.46 2.877(9) 111 y
N101 H11N O105 1_455 0.88 2.15 2.977(10) 155 y
O102 H12O N101 . 0.84 2.31 2.761(10) 114 y
O300 H30O O2 1_655 0.86 1.95 2.707(12) 145 y
C3 H3 O1 1_455 1.00 2.26 3.222(10) 162 y
C12 H12 O105 1_455 0.95 2.55 3.444(9) 158 y
C103 H103 O101 1_655 1.00 2.29 3.250(8) 161 y

loop_
_geom_torsion_atom_site_label_1
_geom_torsion_atom_site_label_2
_geom_torsion_atom_site_label_3
_geom_torsion_atom_site_label_4
_geom_torsion
C4 O1 C1 O3 -179.5(6)
C4 O1 C1 C2 -1.9(7)
O3 C1 C2 O2 34.6(10)
O1 C1 C2 O2 -142.8(6)
O3 C1 C2 C3 163.9(7)
O1 C1 C2 C3 -13.5(8)
C5 N1 C3 C2 -101.7(8)
C5 N1 C3 C4 146.2(6)
O2 C2 C3 N1 30.4(11)
C1 C2 C3 N1 -95.1(7)
O2 C2 C3 C4 146.7(7)
C1 C2 C3 C4 21.2(7)
C1' O4 C4 O1 -70.8(7)
C1' O4 C4 C3 177.1(5)
C1 O1 C4 O4 -98.0(6)
C1 O1 C4 C3 15.5(7)
N1 C3 C4 O4 -149.1(5)
C2 C3 C4 O4 92.2(6)
N1 C3 C4 O1 96.4(6)
C2 C3 C4 O1 -22.3(7)
C3 N1 C5 O5 -14.1(10)
C3 N1 C5 O6 166.4(6)
C6 O6 C5 O5 -4.6(9)
C6 O6 C5 N1 175.0(6)
C5 O6 C6 C7 179.9(6)
O6 C6 C7 C19 -70.4(8)
O6 C6 C7 C8 170.2(5)
C6 C7 C8 C9 -51.1(10)
C19 C7 C8 C9 -176.8(8)
C6 C7 C8 C13 127.4(7)
C19 C7 C8 C13 1.7(8)
C13 C8 C9 C10 2.4(11)
C7 C8 C9 C10 -179.2(7)
C8 C9 C10 C11 -2.7(12)
C9 C10 C11 C12 0.8(13)
C10 C11 C12 C13 1.4(13)
C11 C12 C13 C8 -1.6(12)
C11 C12 C13 C14 -177.9(8)
C9 C8 C13 C12 -0.4(11)
C7 C8 C13 C12 -179.0(7)
C9 C8 C13 C14 176.8(7)
C7 C8 C13 C14 -1.9(8)
C12 C13 C14 C15 -3.0(15)
C8 C13 C14 C15 -179.6(8)
C12 C13 C14 C19 177.8(8)
C8 C13 C14 C19 1.3(9)
C19 C14 C15 C16 -1.5(12)
C13 C14 C15 C16 179.5(8)
C14 C15 C16 C17 0.7(13)
C15 C16 C17 C18 1.7(12)
C16 C17 C18 C19 -3.1(12)
C17 C18 C19 C14 2.2(12)
C17 C18 C19 C7 -178.5(8)
C15 C14 C19 C18 0.0(12)
C13 C14 C19 C18 179.2(7)
C15 C14 C19 C7 -179.5(7)
C13 C14 C19 C7 -0.2(9)
C6 C7 C19 C18 54.9(12)
C8 C7 C19 C18 179.8(8)
C6 C7 C19 C14 -125.8(7)
C8 C7 C19 C14 -0.9(8)
C4 O4 C1' C2' 141.2(6)
C4 O4 C1' C6' -96.1(6)
O4 C1' C2' C3' 178.0(6)
C6' C1' C2' C3' 57.8(9)
O4 C1' C2' C7' -55.9(9)
C6' C1' C2' C7' -176.2(6)
C1' C2' C3' C4' -57.9(9)
C7' C2' C3' C4' 176.4(7)
C2' C3' C4' C5' 54.9(11)
C3' C4' C5' C6' -51.8(10)
C3' C4' C5' C10' -177.1(8)
C10' C5' C6' C1' 176.5(7)
C4' C5' C6' C1' 52.4(9)
O4 C1' C6' C5' -178.3(6)
C2' C1' C6' C5' -56.0(9)
C1' C2' C7' C9' -63.9(9)
C3' C2' C7' C9' 60.4(9)
C1' C2' C7' C8' 168.1(7)
C3' C2' C7' C8' -67.6(9)
C104 O101 C101 O103 177.1(7)
C104 O101 C101 C102 -0.7(9)
O103 C101 C102 O102 42.4(14)
O101 C101 C102 O102 -140.2(7)
O103 C101 C102 C103 166.0(10)
O101 C101 C102 C103 -16.6(10)
C105 N101 C103 C104 144.6(6)
C105 N101 C103 C102 -99.7(8)
O102 C102 C103 N101 25.6(10)
C101 C102 C103 N101 -94.7(7)
O102 C102 C103 C104 146.8(7)
C101 C102 C103 C104 26.5(8)
C11' O104 C104 O101 -66.5(6)
C11' O104 C104 C103 179.0(5)
C101 O101 C104 O104 -96.8(7)
C101 O101 C104 C103 18.5(7)
N101 C103 C104 O104 -151.2(5)
C102 C103 C104 O104 87.1(6)
N101 C103 C104 O101 93.9(6)
C102 C103 C104 O101 -27.7(7)
C103 N101 C105 O105 -11.9(10)
C103 N101 C105 O106 168.3(5)
C106 O106 C105 O105 -3.8(8)
C106 O106 C105 N101 176.0(5)
C105 O106 C106 C107 179.4(5)
O106 C106 C107 C108 169.6(5)
O106 C106 C107 C119 -73.8(8)
C106 C107 C108 C109 -55.7(10)
C119 C107 C108 C109 -179.5(8)
C106 C107 C108 C113 123.5(7)
C119 C107 C108 C113 -0.3(8)
C113 C108 C109 C110 -1.1(11)
C107 C108 C109 C110 178.0(8)
C108 C109 C110 C111 3.8(12)
C109 C110 C111 C112 -4.6(13)
C110 C111 C112 C113 2.7(12)
C111 C112 C113 C108 -0.2(12)
C111 C112 C113 C114 179.2(8)
C109 C108 C113 C112 -0.5(11)
C107 C108 C113 C112 -179.8(7)
C109 C108 C113 C114 179.9(7)
C107 C108 C113 C114 0.6(8)
C112 C113 C114 C115 2.2(14)
C108 C113 C114 C115 -178.3(8)
C112 C113 C114 C119 179.8(8)
C108 C113 C114 C119 -0.7(8)
C119 C114 C115 C116 1.1(12)
C113 C114 C115 C116 178.5(8)
C114 C115 C116 C117 -1.7(15)
C115 C116 C117 C118 1.1(15)
C116 C117 C118 C119 0.0(14)
C115 C114 C119 C118 0.0(12)
C113 C114 C119 C118 -177.9(7)
C115 C114 C119 C107 178.4(7)
C113 C114 C119 C107 0.5(9)
C117 C118 C119 C114 -0.6(13)
C117 C118 C119 C107 -178.6(8)
C106 C107 C119 C114 -122.1(7)
C108 C107 C119 C114 -0.1(8)
C106 C107 C119 C118 56.1(11)
C108 C107 C119 C118 178.1(8)
C104 O104 C11' C16' -88.5(7)
C104 O104 C11' C12' 149.4(5)
O104 C11' C12' C13' 175.7(6)
C16' C11' C12' C13' 56.0(9)
O104 C11' C12' C17' -57.4(8)
C16' C11' C12' C17' -177.1(7)
C11' C12' C13' C14' -55.0(10)
C17' C12' C13' C14' 178.0(8)
C12' C13' C14' C15' 55.9(11)
C13' C14' C15' C16' -54.3(10)
C13' C14' C15' C1T' -176.8(8)
C14' C15' C16' C11' 54.4(10)
C1T' C15' C16' C11' 178.0(8)
O104 C11' C16' C15' -175.8(6)
C12' C11' C16' C15' -57.0(9)
C11' C12' C17' C18' 177.5(7)
C13' C12' C17' C18' -58.6(10)
C11' C12' C17' C19' -58.8(8)
C13' C12' C17' C19' 65.1(9)

loop_
_platon_squeeze_void_nr
_platon_squeeze_void_average_x
_platon_squeeze_void_average_y
_platon_squeeze_void_average_z
_platon_squeeze_void_volume
_platon_squeeze_void_count_electrons
_platon_squeeze_void_content
1 -0.032 0.246 0.880 377 40 ' '
